data_4022056
loop_
_publ_author_name
'Kara West'
'Changsheng Wang'
'Andrei S. Batsanov'
'Martin R. Bryce'

_publ_contact_author 'Andrei S.Batsanov'
_publ_contact_author_email a.s.batsanov@durham.ac.uk
_publ_section_title
;
 Are Terminal Aryl Butadiynes Stable? Synthesis and X-ray Crystal
 Structures of a Series of Aryl- and Heteroaryl-butadiynes
 (Ar-C\\tbC-C\\tbC-H)
;
_journal_name_full 'Journal of Organic Chemistry'
_journal_page_first 8541
_journal_page_last 8544
_journal_paper_doi 10.1021/jo0615697
_journal_volume 71
_journal_year 2006
_chemical_absolute_configuration unk
_chemical_formula_moiety 'C16 H10'
_chemical_formula_sum 'C16 H10'
_chemical_formula_weight 202.24
_chemical_name_systematic ' 4-(Buta-1,3-diynyl)-1,1'-biphenyl '
_space_group_IT_number 19
_space_group_name_Hall 'P 2ac 2ab'
_space_group_name_H-M_alt 'P 21 21 21'
_symmetry_cell_setting orthorhombic
_symmetry_space_group_name_Hall 'P 2ac 2ab'
_symmetry_space_group_name_H-M 'P 21 21 21'
_atom_sites_solution_hydrogens geom
_atom_sites_solution_primary direct
_atom_sites_solution_secondary difmap
_audit_creation_method SHELXL-97
_cell_angle_alpha 90.00
_cell_angle_beta 90.00
_cell_angle_gamma 90.00
_cell_formula_units_Z 8
_cell_length_a 7.3361(7)
_cell_length_b 16.6477(14)
_cell_length_c 18.7004(15)
_cell_measurement_reflns_used 5059
_cell_measurement_temperature 120(2)
_cell_measurement_theta_max 27.52
_cell_measurement_theta_min 2.45
_cell_volume 2283.9(3)
_computing_cell_refinement 'SAINT version 6.45A (Bruker, 2003)'
_computing_data_collection 'SMART version 5.054 (Bruker, 1999)'
_computing_data_reduction 'SAINT version 6.45A (Bruker, 2003)'
_computing_molecular_graphics 'SHELXTL version 6.14 (Bruker, 2003)'
_computing_publication_material 'SHELXTL version 6.14 (Bruker, 2003)'
_computing_structure_refinement 'SHELXTL version 6.14 (Bruker, 2003)'
_computing_structure_solution 'SHELXTL version 6.14 (Bruker, 2003)'
_diffrn_ambient_temperature 120(2)
_diffrn_detector_area_resol_mean 8
_diffrn_measured_fraction_theta_full 1.000
_diffrn_measured_fraction_theta_max 1.000
_diffrn_measurement_device_type 'Siemens SMART 1K CCD area detector'
_diffrn_measurement_method '\w scans'
_diffrn_radiation_monochromator graphite
_diffrn_radiation_source 'fine-focus sealed tube'
_diffrn_radiation_type MoK\a
_diffrn_radiation_wavelength 0.71073
_diffrn_reflns_av_R_equivalents 0.0677
_diffrn_reflns_av_sigmaI/netI 0.0459
_diffrn_reflns_limit_h_max 9
_diffrn_reflns_limit_h_min -9
_diffrn_reflns_limit_k_max 21
_diffrn_reflns_limit_k_min -17
_diffrn_reflns_limit_l_max 21
_diffrn_reflns_limit_l_min -24
_diffrn_reflns_number 16981
_diffrn_reflns_theta_full 27.52
_diffrn_reflns_theta_max 27.52
_diffrn_reflns_theta_min 1.64
_diffrn_standards_number 0
_exptl_absorpt_coefficient_mu 0.067
_exptl_absorpt_correction_type none
_exptl_crystal_colour orange
_exptl_crystal_density_diffrn 1.176
_exptl_crystal_density_method 'not measured'
_exptl_crystal_description irregular
_exptl_crystal_F_000 848
_exptl_crystal_size_max 0.26
_exptl_crystal_size_mid 0.17
_exptl_crystal_size_min 0.10
_refine_diff_density_max 0.217
_refine_diff_density_min -0.155
_refine_diff_density_rms 0.037
_refine_ls_abs_structure_details 'undeterminable, Friedel equivalents merged, all \Df" set to 0'
_refine_ls_extinction_method none
_refine_ls_goodness_of_fit_ref 1.086
_refine_ls_hydrogen_treatment constr
_refine_ls_matrix_type full
_refine_ls_number_parameters 289
_refine_ls_number_reflns 2999
_refine_ls_number_restraints 0
_refine_ls_restrained_S_all 1.086
_refine_ls_R_factor_all 0.0778
_refine_ls_R_factor_gt 0.0532
_refine_ls_shift/su_max 0.000
_refine_ls_shift/su_mean 0.000
_refine_ls_structure_factor_coef Fsqd
_refine_ls_weighting_details 'calc w=1/[\s^2^(Fo^2^)+(0.0269P)^2^+0.5868P] where P=(Fo^2^+2Fc^2^)/3'
_refine_ls_weighting_scheme calc
_refine_ls_wR_factor_gt 0.0921
_refine_ls_wR_factor_ref 0.0990
_reflns_Friedel_coverage 0.76
_reflns_number_gt 2351
_reflns_number_total 2999
_reflns_threshold_expression I>2\s(I)
_cod_data_source_file jo0615697si20060728_103547_4.cif
_cod_depositor_comments
;
The following automatic conversions were performed:
'_symmetry_cell_setting' value 'Orthorhombic' changed to 'orthorhombic'
according to '/home/saulius/struct/CIF-dictionaries/cif_core.dic'
dictionary named 'cif_core.dic' version 2.4.1 from 2010-06-29.

Automatic conversion script
Id: cif_fix_enum 1527 2010-12-29 10:47:43Z saulius 
;
_cod_database_code 4022056

loop_
_symmetry_equiv_pos_as_xyz
'x, y, z'
'-x+1/2, -y, z+1/2'
'-x, y+1/2, -z+1/2'
'x+1/2, -y+1/2, -z'

loop_
_atom_site_label
_atom_site_type_symbol
_atom_site_fract_x
_atom_site_fract_y
_atom_site_fract_z
_atom_site_U_iso_or_equiv
_atom_site_adp_type
_atom_site_occupancy
_atom_site_symmetry_multiplicity
_atom_site_calc_flag
_atom_site_refinement_flags
C1 C 0.1291(4) 0.49819(16) 0.68881(14) 0.0268(6) Uani 1 1 d .
C2 C 0.1400(4) 0.53942(16) 0.75372(14) 0.0291(6) Uani 1 1 d .
H2 H 0.2516 0.5635 0.7679 0.035 Uiso 1 1 d R
C3 C -0.0125(4) 0.54519(16) 0.79753(14) 0.0278(6) Uani 1 1 d .
H3 H -0.0045 0.5742 0.8412 0.033 Uiso 1 1 d R
C4 C -0.1772(3) 0.50912(14) 0.77855(13) 0.0219(6) Uani 1 1 d .
C5 C -0.1850(4) 0.46632(15) 0.71421(14) 0.0253(6) Uani 1 1 d .
H5 H -0.2950 0.4400 0.7011 0.030 Uiso 1 1 d R
C6 C -0.0352(4) 0.46163(16) 0.66919(14) 0.0271(6) Uani 1 1 d .
H6 H -0.0440 0.4336 0.6251 0.032 Uiso 1 1 d R
C7 C 0.2826(4) 0.49600(17) 0.64107(14) 0.0290(6) Uani 1 1 d .
C8 C 0.4084(4) 0.49462(17) 0.59976(14) 0.0291(6) Uani 1 1 d .
C9 C 0.5512(4) 0.49373(18) 0.55159(14) 0.0321(7) Uani 1 1 d .
C10 C 0.6737(5) 0.4928(2) 0.51061(16) 0.0452(8) Uani 1 1 d .
H10 H 0.7723 0.4920 0.4777 0.054 Uiso 1 1 d R
C11 C -0.3379(3) 0.51557(15) 0.82653(13) 0.0247(6) Uani 1 1 d .
C12 C -0.4440(4) 0.44815(16) 0.84308(14) 0.0272(6) Uani 1 1 d .
H12 H -0.4173 0.3979 0.8213 0.033 Uiso 1 1 d R
C13 C -0.5872(4) 0.45416(18) 0.89081(14) 0.0330(7) Uani 1 1 d .
H13 H -0.6564 0.4077 0.9024 0.040 Uiso 1 1 d R
C14 C -0.6306(4) 0.52712(19) 0.92179(15) 0.0350(7) Uani 1 1 d .
H14 H -0.7295 0.5310 0.9544 0.042 Uiso 1 1 d R
C15 C -0.5285(4) 0.59450(19) 0.90494(15) 0.0351(7) Uani 1 1 d .
H15 H -0.5582 0.6448 0.9258 0.042 Uiso 1 1 d R
C16 C -0.3835(4) 0.58895(16) 0.85782(14) 0.0287(6) Uani 1 1 d .
H16 H -0.3143 0.6355 0.8467 0.034 Uiso 1 1 d R
C1' C 0.5956(4) 0.25832(16) 0.72090(14) 0.0259(6) Uani 1 1 d .
C2' C 0.6072(4) 0.21841(16) 0.78656(14) 0.0282(6) Uani 1 1 d .
H2' H 0.7189 0.1946 0.8010 0.034 Uiso 1 1 d R
C3' C 0.4564(4) 0.21377(16) 0.83022(15) 0.0272(6) Uani 1 1 d .
H3' H 0.4648 0.1855 0.8742 0.033 Uiso 1 1 d R
C4' C 0.2908(4) 0.24984(15) 0.81124(14) 0.0245(6) Uani 1 1 d .
C5' C 0.2821(4) 0.29236(16) 0.74678(14) 0.0270(6) Uani 1 1 d .
H5' H 0.1725 0.3190 0.7338 0.032 Uiso 1 1 d R
C6' C 0.4321(4) 0.29585(16) 0.70171(15) 0.0290(6) Uani 1 1 d .
H6' H 0.4238 0.3239 0.6576 0.035 Uiso 1 1 d R
C7' C 0.7495(4) 0.25882(17) 0.67274(15) 0.0294(7) Uani 1 1 d .
C8' C 0.8755(4) 0.25598(18) 0.63224(15) 0.0311(6) Uani 1 1 d .
C9' C 1.0200(4) 0.2515(2) 0.58515(16) 0.0376(7) Uani 1 1 d .
C10' C 1.1418(5) 0.2462(3) 0.54421(18) 0.0654(12) Uani 1 1 d .
H10' H 1.2398 0.2419 0.5112 0.079 Uiso 1 1 d R
C11' C 0.1295(4) 0.24309(16) 0.85923(14) 0.0249(6) Uani 1 1 d .
C12' C 0.0929(4) 0.16982(16) 0.89322(14) 0.0291(6) Uani 1 1 d .
H12' H 0.1679 0.1245 0.8838 0.035 Uiso 1 1 d R
C13' C -0.0519(4) 0.16303(18) 0.94048(14) 0.0342(7) Uani 1 1 d .
H13' H -0.0772 0.1126 0.9622 0.041 Uiso 1 1 d R
C14' C -0.1594(4) 0.22848(18) 0.95638(15) 0.0345(7) Uani 1 1 d .
H14' H -0.2557 0.2239 0.9901 0.041 Uiso 1 1 d R
C15' C -0.1255(4) 0.30093(18) 0.92267(16) 0.0348(7) Uani 1 1 d .
H15' H -0.2006 0.3460 0.9328 0.042 Uiso 1 1 d R
C16' C 0.0167(4) 0.30864(17) 0.87442(15) 0.0300(7) Uani 1 1 d .
H16' H 0.0377 0.3587 0.8515 0.036 Uiso 1 1 d R

loop_
_atom_site_aniso_label
_atom_site_aniso_U_11
_atom_site_aniso_U_22
_atom_site_aniso_U_33
_atom_site_aniso_U_23
_atom_site_aniso_U_13
_atom_site_aniso_U_12
C1 0.0271(14) 0.0252(14) 0.0281(14) 0.0045(12) -0.0005(12) 0.0024(12)
C2 0.0234(13) 0.0314(15) 0.0325(15) 0.0059(12) -0.0049(13) -0.0059(13)
C3 0.0318(15) 0.0256(14) 0.0261(14) -0.0008(12) -0.0045(12) -0.0024(13)
C4 0.0244(13) 0.0151(12) 0.0263(13) 0.0057(11) -0.0046(11) 0.0016(11)
C5 0.0248(14) 0.0223(13) 0.0289(14) 0.0002(11) -0.0060(12) -0.0031(12)
C6 0.0330(16) 0.0235(14) 0.0247(14) 0.0002(12) -0.0018(12) 0.0006(12)
C7 0.0296(15) 0.0268(15) 0.0307(15) 0.0052(13) -0.0055(13) 0.0025(13)
C8 0.0254(14) 0.0333(16) 0.0288(15) 0.0013(13) -0.0015(12) -0.0006(13)
C9 0.0324(15) 0.0340(17) 0.0298(15) 0.0004(13) -0.0066(13) 0.0013(14)
C10 0.0386(18) 0.063(2) 0.0338(16) -0.0070(17) 0.0063(15) 0.0024(18)
C11 0.0242(13) 0.0259(14) 0.0241(13) 0.0030(12) -0.0055(12) 0.0024(12)
C12 0.0284(14) 0.0281(15) 0.0251(15) -0.0013(12) -0.0050(12) -0.0033(12)
C13 0.0303(15) 0.0421(17) 0.0266(15) 0.0071(13) -0.0064(13) -0.0081(15)
C14 0.0261(15) 0.056(2) 0.0232(14) 0.0030(14) -0.0012(13) 0.0062(15)
C15 0.0365(17) 0.0376(17) 0.0313(16) -0.0024(13) -0.0044(14) 0.0098(15)
C16 0.0321(15) 0.0232(13) 0.0308(15) 0.0017(11) -0.0045(13) 0.0015(13)
C1' 0.0309(15) 0.0218(14) 0.0250(14) -0.0065(11) 0.0012(12) -0.0058(12)
C2' 0.0272(14) 0.0263(14) 0.0311(15) -0.0032(12) -0.0061(13) 0.0026(12)
C3' 0.0332(15) 0.0219(14) 0.0266(14) -0.0007(11) -0.0050(12) 0.0032(12)
C4' 0.0287(14) 0.0149(12) 0.0299(15) -0.0003(11) -0.0046(12) 0.0002(12)
C5' 0.0268(14) 0.0210(13) 0.0332(15) 0.0014(12) -0.0050(13) 0.0033(12)
C6' 0.0341(15) 0.0241(14) 0.0289(15) 0.0042(12) -0.0066(13) -0.0020(13)
C7' 0.0351(17) 0.0251(14) 0.0281(15) -0.0021(12) -0.0060(13) -0.0035(13)
C8' 0.0332(16) 0.0311(15) 0.0291(15) -0.0027(12) -0.0063(14) -0.0022(14)
C9' 0.0372(17) 0.0497(19) 0.0260(15) 0.0088(14) 0.0005(14) 0.0112(16)
C10' 0.052(2) 0.107(3) 0.0371(19) 0.022(2) 0.0086(19) 0.029(2)
C11' 0.0243(14) 0.0250(14) 0.0254(14) -0.0040(11) -0.0082(12) -0.0007(12)
C12' 0.0328(15) 0.0268(14) 0.0276(14) -0.0020(12) -0.0044(13) 0.0019(13)
C13' 0.0400(17) 0.0374(17) 0.0254(15) 0.0003(13) -0.0023(13) -0.0055(14)
C14' 0.0295(16) 0.0468(19) 0.0272(15) -0.0044(14) 0.0011(13) -0.0026(15)
C15' 0.0261(15) 0.0404(17) 0.0378(16) -0.0108(14) -0.0052(14) 0.0053(14)
C16' 0.0266(14) 0.0245(14) 0.0391(16) -0.0007(13) -0.0091(13) 0.0016(12)

loop_
_atom_type_symbol
_atom_type_description
_atom_type_scat_dispersion_real
_atom_type_scat_dispersion_imag
_atom_type_scat_source
C C 0.0033 0.0000 'International Tables Vol C Tables 4.2.6.8 and 6.1.1.4'
H H 0.0000 0.0000 'International Tables Vol C Tables 4.2.6.8 and 6.1.1.4'

loop_
_geom_angle_atom_site_label_1
_geom_angle_atom_site_label_2
_geom_angle_atom_site_label_3
_geom_angle
C2 C1 C6 119.4(2)
C2 C1 C7 120.5(3)
C6 C1 C7 120.0(2)
C3 C2 C1 120.0(2)
C3 C2 H2 120.0
C1 C2 H2 120.0
C2 C3 C4 121.2(2)
C2 C3 H3 119.4
C4 C3 H3 119.4
C3 C4 C5 118.3(2)
C3 C4 C11 120.2(2)
C5 C4 C11 121.6(2)
C6 C5 C4 121.2(2)
C6 C5 H5 119.4
C4 C5 H5 119.4
C5 C6 C1 119.9(2)
C5 C6 H6 120.0
C1 C6 H6 120.0
C8 C7 C1 178.5(3)
C7 C8 C9 179.1(3)
C10 C9 C8 179.7(4)
C9 C10 H10 180.0
C16 C11 C12 118.4(2)
C16 C11 C4 120.4(2)
C12 C11 C4 121.1(2)
C13 C12 C11 120.5(3)
C13 C12 H12 119.8
C11 C12 H12 119.8
C12 C13 C14 120.6(3)
C12 C13 H13 119.7
C14 C13 H13 119.7
C13 C14 C15 119.4(3)
C13 C14 H14 120.3
C15 C14 H14 120.3
C16 C15 C14 120.4(3)
C16 C15 H15 119.8
C14 C15 H15 119.8
C15 C16 C11 120.6(3)
C15 C16 H16 119.7
C11 C16 H16 119.7
C2' C1' C6' 119.3(3)
C2' C1' C7' 120.2(3)
C6' C1' C7' 120.5(2)
C3' C2' C1' 119.9(3)
C3' C2' H2' 120.1
C1' C2' H2' 120.0
C2' C3' C4' 121.5(2)
C2' C3' H3' 119.3
C4' C3' H3' 119.3
C5' C4' C3' 118.4(3)
C5' C4' C11' 121.4(2)
C3' C4' C11' 120.3(2)
C6' C5' C4' 120.5(3)
C6' C5' H5' 119.7
C4' C5' H5' 119.7
C5' C6' C1' 120.4(2)
C5' C6' H6' 119.8
C1' C6' H6' 119.8
C8' C7' C1' 177.3(3)
C7' C8' C9' 179.1(4)
C10' C9' C8' 178.6(4)
C9' C10' H10' 180.0
C16' C11' C12' 118.3(3)
C16' C11' C4' 122.2(2)
C12' C11' C4' 119.4(2)
C13' C12' C11' 120.4(3)
C13' C12' H12' 119.8
C11' C12' H12' 119.8
C14' C13' C12' 120.8(3)
C14' C13' H13' 119.6
C12' C13' H13' 119.6
C13' C14' C15' 119.2(3)
C13' C14' H14' 120.4
C15' C14' H14' 120.4
C14' C15' C16' 120.9(3)
C14' C15' H15' 119.6
C16' C15' H15' 119.6
C15' C16' C11' 120.4(3)
C15' C16' H16' 119.8
C11' C16' H16' 119.8

loop_
_geom_bond_atom_site_label_1
_geom_bond_atom_site_label_2
_geom_bond_distance
C1 C2 1.397(4)
C1 C6 1.399(4)
C1 C7 1.437(4)
C2 C3 1.390(4)
C2 H2 0.9500
C3 C4 1.395(4)
C3 H3 0.9500
C4 C5 1.399(3)
C4 C11 1.486(4)
C5 C6 1.387(4)
C5 H5 0.9499
C6 H6 0.9500
C7 C8 1.204(4)
C8 C9 1.382(4)
C9 C10 1.181(4)
C10 H10 0.9500
C11 C16 1.395(4)
C11 C12 1.400(4)
C12 C13 1.382(4)
C12 H12 0.9500
C13 C14 1.383(4)
C13 H13 0.9500
C14 C15 1.385(4)
C14 H14 0.9499
C15 C16 1.385(4)
C15 H15 0.9500
C16 H16 0.9500
C1' C2' 1.399(4)
C1' C6' 1.399(4)
C1' C7' 1.444(4)
C2' C3' 1.377(4)
C2' H2' 0.9499
C3' C4' 1.401(4)
C3' H3' 0.9501
C4' C5' 1.399(4)
C4' C11' 1.490(4)
C5' C6' 1.388(4)
C5' H5' 0.9500
C6' H6' 0.9499
C7' C8' 1.196(4)
C8' C9' 1.380(4)
C9' C10' 1.180(4)
C10' H10' 0.9501
C11' C16' 1.399(4)
C11' C12' 1.401(4)
C12' C13' 1.386(4)
C12' H12' 0.9501
C13' C14' 1.378(4)
C13' H13' 0.9500
C14' C15' 1.383(4)
C14' H14' 0.9500
C15' C16' 1.385(4)
C15' H15' 0.9500
C16' H16' 0.9500

loop_
_geom_hbond_atom_site_label_D
_geom_hbond_atom_site_label_H
_geom_hbond_atom_site_label_A
_geom_hbond_distance_DH
_geom_hbond_distance_HA
_geom_hbond_distance_DA
_geom_hbond_angle_DHA
_geom_hbond_site_symmetry_A
C10 H10 C14 0.95 2.85 3.755(4) 160.4 2_564
C10 H10 C15 0.95 2.73 3.576(4) 148.7 2_564
C10 H10 C16 0.95 2.74 3.519(4) 139.8 2_564
C10' H10' C9' 0.95 2.74 3.681(5) 173.4 4_556

loop_
_cod_related_entry_id
_cod_related_entry_database
_cod_related_entry_code
1 ChemSpider 30658545
